data_7025754
loop_
_publ_author_name
'John, Alex'
'Shaikh, Mobin M.'
'Butcher, Ray J.'
'Ghosh, Prasenjit'

_publ_section_title
;
 Highly efficient palladium precatalysts of homoscorpionate bispyrazolyl
 ligands for the more challenging Suzuki-Miyaura cross-coupling of aryl
 chlorides.
;
_journal_issue 31
_journal_name_full 'Dalton transactions (Cambridge, England : 2003)'
_journal_page_first 7353
_journal_page_last 7363
_journal_paper_doi 10.1039/c003174g
_journal_volume 39
_journal_year 2010
_chemical_formula_sum 'C22 H30 Cl2 N6 Pd'
_chemical_formula_weight 555.82
_chemical_name_systematic
;
?
;
_space_group_IT_number 19
_symmetry_cell_setting orthorhombic
_symmetry_space_group_name_Hall 'P 2ac 2ab'
_symmetry_space_group_name_H-M 'P 21 21 21'
_atom_sites_solution_hydrogens geom
_atom_sites_solution_primary direct
_atom_sites_solution_secondary difmap
_audit_creation_method SHELXL-97
_cell_angle_alpha 90.00
_cell_angle_beta 90.00
_cell_angle_gamma 90.00
_cell_formula_units_Z 4
_cell_length_a 11.6343(2)
_cell_length_b 12.5462(3)
_cell_length_c 16.8066(4)
_cell_measurement_reflns_used 23176
_cell_measurement_temperature 123(2)
_cell_measurement_theta_max 32.0906
_cell_measurement_theta_min 2.9760
_cell_volume 2453.20(9)
_computing_cell_refinement
;
CrysAlis RED, Oxford Diffraction Ltd.,
Version 1.171.31.5 (release 28-08-2006 CrysAlis171 .NET)
(compiled Aug 28 2006,13:05:05)
;
_computing_data_collection
;
CrysAlis CCD, Oxford Diffraction Ltd.,
Version 1.171.31.5 (release 28-08-2006 CrysAlis171 .NET)
(compiled Aug 28 2006,13:05:05)
;
_computing_data_reduction
;
CrysAlis RED, Oxford Diffraction Ltd.,
Version 1.171.31.5 (release 28-08-2006 CrysAlis171 .NET)
(compiled Aug 28 2006,13:05:05)
;
_computing_molecular_graphics 'SHELXLTL (Sheldrick, 2008)'
_computing_publication_material SHELXLTL
_computing_structure_refinement 'SHELXL-97 (Sheldrick, 2008)'
_computing_structure_solution 'SHELXS-97 (Sheldrick, 2008)'
_diffrn_ambient_temperature 123(2)
_diffrn_detector_area_resol_mean 15.9948
_diffrn_measured_fraction_theta_full 0.995
_diffrn_measured_fraction_theta_max 0.950
_diffrn_measurement_device_type 'Oxford Diffraction Saphire CCD'
_diffrn_radiation_monochromator graphite
_diffrn_radiation_source 'Enhance (Mo) X-ray Source'
_diffrn_radiation_type MoK\a
_diffrn_radiation_wavelength 0.71073
_diffrn_reflns_av_R_equivalents 0.0601
_diffrn_reflns_av_sigmaI/netI 0.0420
_diffrn_reflns_limit_h_max 17
_diffrn_reflns_limit_h_min -16
_diffrn_reflns_limit_k_max 18
_diffrn_reflns_limit_k_min -17
_diffrn_reflns_limit_l_max 23
_diffrn_reflns_limit_l_min -24
_diffrn_reflns_number 37032
_diffrn_reflns_theta_full 25.00
_diffrn_reflns_theta_max 32.22
_diffrn_reflns_theta_min 3.25
_exptl_absorpt_coefficient_mu 0.995
_exptl_absorpt_correction_T_max 0.8411
_exptl_absorpt_correction_T_min 0.7680
_exptl_absorpt_correction_type multi-scan
_exptl_absorpt_process_details
;
CrysAlis RED, Oxford Diffraction Ltd.,
Version 1.171.31.5 (release 28-08-2006 CrysAlis171 .NET)
(compiled Aug 28 2006,13:05:05)
Empirical absorption correction using spherical harmonics,
implemented in SCALE3 ABSPACK scaling algorithm.
;
_exptl_crystal_colour orange-yellow
_exptl_crystal_density_diffrn 1.505
_exptl_crystal_density_method 'not measured'
_exptl_crystal_description prism
_exptl_crystal_F_000 1136
_exptl_crystal_size_max 0.28
_exptl_crystal_size_mid 0.21
_exptl_crystal_size_min 0.18
_platon_squeeze_details
;
;
_refine_diff_density_max 1.623
_refine_diff_density_min -1.078
_refine_diff_density_rms 0.109
_refine_ls_abs_structure_details 'Flack H D (1983), Acta Cryst. A39, 876-881'
_refine_ls_abs_structure_Flack -0.02(3)
_refine_ls_extinction_method none
_refine_ls_goodness_of_fit_ref 1.077
_refine_ls_hydrogen_treatment constr
_refine_ls_matrix_type full
_refine_ls_number_parameters 259
_refine_ls_number_reflns 8066
_refine_ls_number_restraints 0
_refine_ls_restrained_S_all 1.077
_refine_ls_R_factor_all 0.0504
_refine_ls_R_factor_gt 0.0426
_refine_ls_shift/su_max 0.001
_refine_ls_shift/su_mean 0.000
_refine_ls_structure_factor_coef Fsqd
_refine_ls_weighting_details 'calc w=1/[\s^2^(Fo^2^)+(0.0445P)^2^+1.8089P] where P=(Fo^2^+2Fc^2^)/3'
_refine_ls_weighting_scheme calc
_refine_ls_wR_factor_gt 0.0871
_refine_ls_wR_factor_ref 0.0917
_reflns_number_gt 7284
_reflns_number_total 8066
_reflns_threshold_expression I>2\s(I)
_cod_data_source_file c003174g.txt
_cod_data_source_block pg079a
_cod_database_code 7025754

loop_
_symmetry_equiv_pos_as_xyz
'x, y, z'
'-x+1/2, -y, z+1/2'
'x+1/2, -y+1/2, -z'
'-x, y+1/2, -z+1/2'

loop_
_atom_site_label
_atom_site_type_symbol
_atom_site_fract_x
_atom_site_fract_y
_atom_site_fract_z
_atom_site_U_iso_or_equiv
_atom_site_adp_type
_atom_site_occupancy
_atom_site_symmetry_multiplicity
_atom_site_calc_flag
_atom_site_refinement_flags
Pd1 Pd 0.458448(18) 0.780229(17) 0.850217(13) 0.01880(5) Uani 1 1 d .
Cl1 Cl 0.54858(8) 0.89489(6) 0.93547(5) 0.02740(15) Uani 1 1 d .
Cl2 Cl 0.62776(6) 0.72883(7) 0.79184(5) 0.02907(16) Uani 1 1 d .
N1 N 0.3081(2) 0.8240(2) 0.90156(16) 0.0209(5) Uani 1 1 d .
N2 N 0.2375(2) 0.8994(2) 0.87076(16) 0.0225(5) Uani 1 1 d .
N3 N 0.2274(2) 0.8679(2) 0.72740(17) 0.0216(5) Uani 1 1 d .
N4 N 0.3291(2) 0.7004(2) 0.70705(16) 0.0221(5) Uani 1 1 d .
N5 N 0.3774(2) 0.6753(2) 0.77765(16) 0.0215(5) Uani 1 1 d .
C1 C 0.3243(3) 0.7176(3) 1.0240(2) 0.0297(6) Uani 1 1 d .
H1A H 0.4077 0.7272 1.0200 0.044 Uiso 1 1 calc R
H1B H 0.3038 0.6453 1.0071 0.044 Uiso 1 1 calc R
H1C H 0.3001 0.7285 1.0793 0.044 Uiso 1 1 calc R
C2 C 0.2653(3) 0.7966(2) 0.9718(2) 0.0219(6) Uani 1 1 d .
C3 C 0.1628(3) 0.8521(3) 0.9849(2) 0.0267(7) Uani 1 1 d .
H3A H 0.1140 0.8464 1.0300 0.032 Uiso 1 1 calc R
C4 C 0.1465(3) 0.9165(3) 0.9200(2) 0.0257(6) Uani 1 1 d .
C5 C 0.0510(4) 0.9912(3) 0.9012(2) 0.0371(8) Uani 1 1 d .
H5A H 0.0827 1.0615 0.8882 0.056 Uiso 1 1 calc R
H5B H 0.0001 0.9974 0.9474 0.056 Uiso 1 1 calc R
H5C H 0.0074 0.9640 0.8557 0.056 Uiso 1 1 calc R
C6 C 0.2567(3) 0.9408(3) 0.7896(2) 0.0237(6) Uani 1 1 d .
H6A H 0.2108 1.0066 0.7827 0.028 Uiso 1 1 calc R
H6B H 0.3387 0.9604 0.7841 0.028 Uiso 1 1 calc R
C7 C 0.1089(3) 0.8595(2) 0.70350(19) 0.0223(6) Uani 1 1 d .
C8 C 0.0364(3) 0.7834(3) 0.73815(19) 0.0256(5) Uani 1 1 d .
C9 C 0.0759(3) 0.7022(3) 0.7981(2) 0.0319(7) Uani 1 1 d .
H9A H 0.1564 0.7158 0.8120 0.048 Uiso 1 1 calc R
H9B H 0.0686 0.6306 0.7754 0.048 Uiso 1 1 calc R
H9C H 0.0283 0.7075 0.8461 0.048 Uiso 1 1 calc R
C10 C -0.0788(3) 0.7823(3) 0.7145(2) 0.0333(7) Uani 1 1 d .
H10A H -0.1300 0.7321 0.7376 0.040 Uiso 1 1 calc R
C11 C -0.1195(3) 0.8532(3) 0.6581(3) 0.0383(9) Uani 1 1 d .
H11A H -0.1978 0.8502 0.6421 0.046 Uiso 1 1 calc R
C12 C -0.0466(4) 0.9289(3) 0.6247(2) 0.0330(7) Uani 1 1 d .
H12A H -0.0757 0.9784 0.5869 0.040 Uiso 1 1 calc R
C13 C 0.0683(3) 0.9323(2) 0.6464(2) 0.0249(6) Uani 1 1 d .
C14 C 0.1468(3) 1.0140(3) 0.6103(2) 0.0320(7) Uani 1 1 d .
H14A H 0.1062 1.0521 0.5679 0.048 Uiso 1 1 calc R
H14B H 0.2146 0.9784 0.5880 0.048 Uiso 1 1 calc R
H14C H 0.1710 1.0647 0.6513 0.048 Uiso 1 1 calc R
C15 C 0.3145(3) 0.8127(2) 0.6840(2) 0.0221(6) Uani 1 1 d .
H15A H 0.3886 0.8502 0.6918 0.026 Uiso 1 1 calc R
H15B H 0.2956 0.8159 0.6267 0.026 Uiso 1 1 calc R
C16 C 0.2349(4) 0.6146(3) 0.5891(2) 0.0365(8) Uani 1 1 d .
H16A H 0.2891 0.6435 0.5500 0.055 Uiso 1 1 calc R
H16B H 0.1665 0.6601 0.5913 0.055 Uiso 1 1 calc R
H16C H 0.2125 0.5423 0.5734 0.055 Uiso 1 1 calc R
C17 C 0.2908(3) 0.6115(3) 0.6693(2) 0.0262(7) Uani 1 1 d .
C18 C 0.3157(3) 0.5267(3) 0.7177(2) 0.0299(7) Uani 1 1 d .
H18A H 0.2993 0.4538 0.7075 0.036 Uiso 1 1 calc R
C19 C 0.3698(3) 0.5683(3) 0.7850(2) 0.0262(6) Uani 1 1 d .
C20 C 0.4177(4) 0.5118(3) 0.8561(3) 0.0401(9) Uani 1 1 d .
H20A H 0.4996 0.5287 0.8614 0.060 Uiso 1 1 calc R
H20B H 0.4082 0.4348 0.8494 0.060 Uiso 1 1 calc R
H20C H 0.3767 0.5351 0.9039 0.060 Uiso 1 1 calc R

loop_
_atom_site_aniso_label
_atom_site_aniso_U_11
_atom_site_aniso_U_22
_atom_site_aniso_U_33
_atom_site_aniso_U_23
_atom_site_aniso_U_13
_atom_site_aniso_U_12
Pd1 0.01720(8) 0.02018(8) 0.01903(9) -0.00050(8) 0.00113(8) 0.00108(9)
Cl1 0.0244(3) 0.0311(4) 0.0267(4) -0.0062(3) 0.0004(3) -0.0028(3)
Cl2 0.0210(3) 0.0369(4) 0.0293(4) -0.0058(3) 0.0041(3) 0.0023(3)
N1 0.0175(11) 0.0224(12) 0.0227(13) -0.0008(10) 0.0012(9) -0.0015(9)
N2 0.0208(12) 0.0209(11) 0.0259(14) -0.0002(10) 0.0009(9) 0.0037(9)
N3 0.0207(12) 0.0204(12) 0.0238(13) -0.0016(10) 0.0009(10) 0.0000(9)
N4 0.0240(12) 0.0192(13) 0.0230(13) -0.0016(9) -0.0033(10) -0.0009(9)
N5 0.0215(12) 0.0194(11) 0.0236(13) 0.0009(10) 0.0006(10) 0.0028(10)
C1 0.0301(15) 0.0334(16) 0.0255(16) 0.0058(16) 0.0045(12) 0.0016(16)
C2 0.0192(13) 0.0210(15) 0.0255(15) 0.0006(12) -0.0001(11) 0.0002(11)
C3 0.0240(15) 0.0301(16) 0.0260(16) -0.0033(13) 0.0049(12) 0.0014(13)
C4 0.0239(15) 0.0265(15) 0.0267(17) -0.0039(12) 0.0040(12) 0.0022(12)
C5 0.0302(18) 0.0418(19) 0.039(2) -0.0001(15) 0.0062(17) 0.0117(17)
C6 0.0274(15) 0.0181(13) 0.0256(16) 0.0009(12) 0.0027(12) -0.0022(11)
C7 0.0223(14) 0.0218(14) 0.0229(15) -0.0040(11) 0.0001(12) 0.0014(11)
C8 0.0247(13) 0.0226(12) 0.0295(14) -0.0010(12) 0.0033(13) 0.0016(16)
C9 0.0321(16) 0.0240(16) 0.0396(19) 0.0045(13) 0.0040(14) -0.0035(12)
C10 0.0268(14) 0.0288(15) 0.044(2) -0.0026(18) 0.0018(13) -0.0035(15)
C11 0.0227(15) 0.0398(19) 0.052(2) -0.0077(18) -0.0058(17) 0.0026(14)
C12 0.0331(17) 0.0315(16) 0.0344(18) -0.0031(13) -0.0089(16) 0.0113(16)
C13 0.0280(15) 0.0211(12) 0.0256(15) -0.0011(13) 0.0000(13) 0.0012(10)
C14 0.0402(19) 0.0265(16) 0.0292(18) 0.0072(13) -0.0045(15) 0.0006(14)
C15 0.0225(14) 0.0230(14) 0.0207(15) 0.0018(11) 0.0012(11) 0.0016(11)
C16 0.040(2) 0.0371(19) 0.0320(19) -0.0028(16) -0.0111(16) -0.0038(16)
C17 0.0241(15) 0.0246(14) 0.0300(18) -0.0038(12) -0.0010(12) -0.0011(12)
C18 0.0356(18) 0.0193(14) 0.035(2) -0.0051(13) 0.0040(15) -0.0010(12)
C19 0.0303(16) 0.0212(14) 0.0271(17) -0.0002(12) 0.0010(13) 0.0016(12)
C20 0.052(2) 0.0266(16) 0.042(2) 0.0055(17) -0.0015(19) 0.0092(15)

loop_
_atom_type_symbol
_atom_type_description
_atom_type_scat_dispersion_real
_atom_type_scat_dispersion_imag
_atom_type_scat_source
C C 0.0033 0.0016 'International Tables Vol C Tables 4.2.6.8 and 6.1.1.4'
H H 0.0000 0.0000 'International Tables Vol C Tables 4.2.6.8 and 6.1.1.4'
N N 0.0061 0.0033 'International Tables Vol C Tables 4.2.6.8 and 6.1.1.4'
Cl Cl 0.1484 0.1585 'International Tables Vol C Tables 4.2.6.8 and 6.1.1.4'
Pd Pd -0.9988 1.0072 'International Tables Vol C Tables 4.2.6.8 and 6.1.1.4'

loop_
_geom_angle_atom_site_label_1
_geom_angle_atom_site_label_2
_geom_angle_atom_site_label_3
_geom_angle
N1 Pd1 N5 91.78(11)
N1 Pd1 Cl1 87.61(8)
N5 Pd1 Cl1 178.11(8)
N1 Pd1 Cl2 179.37(8)
N5 Pd1 Cl2 87.67(8)
Cl1 Pd1 Cl2 92.93(3)
N1 Pd1 H6B 62.2
N5 Pd1 H6B 93.0
Cl1 Pd1 H6B 88.3
Cl2 Pd1 H6B 118.1
N1 Pd1 H15A 93.8
N5 Pd1 H15A 61.1
Cl1 Pd1 H15A 120.7
Cl2 Pd1 H15A 86.2
H6B Pd1 H15A 43.7
C2 N1 N2 107.1(3)
C2 N1 Pd1 129.2(2)
N2 N1 Pd1 123.4(2)
N1 N2 C4 110.4(3)
N1 N2 C6 120.4(3)
C4 N2 C6 128.7(3)
C15 N3 C6 121.0(3)
C15 N3 C7 120.1(3)
C6 N3 C7 118.6(3)
N5 N4 C17 110.8(3)
N5 N4 C15 120.2(3)
C17 N4 C15 128.8(3)
C19 N5 N4 106.6(3)
C19 N5 Pd1 128.4(2)
N4 N5 Pd1 124.77(19)
C2 C1 H1A 109.5
C2 C1 H1B 109.5
H1A C1 H1B 109.5
C2 C1 H1C 109.5
H1A C1 H1C 109.5
H1B C1 H1C 109.5
N1 C2 C3 109.3(3)
N1 C2 C1 121.6(3)
C3 C2 C1 129.2(3)
C4 C3 C2 106.7(3)
C4 C3 H3A 126.6
C2 C3 H3A 126.6
N2 C4 C3 106.5(3)
N2 C4 C5 123.4(3)
C3 C4 C5 130.1(3)
C4 C5 H5A 109.5
C4 C5 H5B 109.5
H5A C5 H5B 109.5
C4 C5 H5C 109.5
H5A C5 H5C 109.5
H5B C5 H5C 109.5
N3 C6 N2 114.5(3)
N3 C6 H6A 108.6
N2 C6 H6A 108.6
N3 C6 H6B 108.6
N2 C6 H6B 108.6
H6A C6 H6B 107.6
C8 C7 C13 121.6(3)
C8 C7 N3 120.7(3)
C13 C7 N3 117.6(3)
C10 C8 C7 117.7(3)
C10 C8 C9 118.4(3)
C7 C8 C9 123.8(3)
C8 C9 H9A 109.5
C8 C9 H9B 109.5
H9A C9 H9B 109.5
C8 C9 H9C 109.5
H9A C9 H9C 109.5
H9B C9 H9C 109.5
C11 C10 C8 121.1(3)
C11 C10 H10A 119.4
C8 C10 H10A 119.4
C10 C11 C12 120.4(3)
C10 C11 H11A 119.8
C12 C11 H11A 119.8
C13 C12 C11 120.2(3)
C13 C12 H12A 119.9
C11 C12 H12A 119.9
C12 C13 C7 118.9(3)
C12 C13 C14 120.1(3)
C7 C13 C14 121.0(3)
C13 C14 H14A 109.5
C13 C14 H14B 109.5
H14A C14 H14B 109.5
C13 C14 H14C 109.5
H14A C14 H14C 109.5
H14B C14 H14C 109.5
N3 C15 N4 114.3(3)
N3 C15 H15A 108.7
N4 C15 H15A 108.7
N3 C15 H15B 108.7
N4 C15 H15B 108.7
H15A C15 H15B 107.6
C17 C16 H16A 109.5
C17 C16 H16B 109.5
H16A C16 H16B 109.5
C17 C16 H16C 109.5
H16A C16 H16C 109.5
H16B C16 H16C 109.5
N4 C17 C18 106.9(3)
N4 C17 C16 122.8(3)
C18 C17 C16 130.3(3)
C17 C18 C19 106.6(3)
C17 C18 H18A 126.7
C19 C18 H18A 126.7
N5 C19 C18 109.1(3)
N5 C19 C20 121.2(3)
C18 C19 C20 129.6(3)
C19 C20 H20A 109.5
C19 C20 H20B 109.5
H20A C20 H20B 109.5
C19 C20 H20C 109.5
H20A C20 H20C 109.5
H20B C20 H20C 109.5

loop_
_geom_bond_atom_site_label_1
_geom_bond_atom_site_label_2
_geom_bond_distance
Pd1 N1 2.026(3)
Pd1 N5 2.027(3)
Pd1 Cl1 2.2852(8)
Pd1 Cl2 2.2932(8)
Pd1 H6B 2.8777
Pd1 H15A 2.9194
N1 C2 1.327(4)
N1 N2 1.356(4)
N2 C4 1.361(4)
N2 C6 1.476(4)
N3 C15 1.427(4)
N3 C6 1.430(4)
N3 C7 1.440(4)
N4 N5 1.351(4)
N4 C17 1.359(4)
N4 C15 1.471(4)
N5 C19 1.350(4)
C1 C2 1.490(4)
C1 H1A 0.9800
C1 H1B 0.9800
C1 H1C 0.9800
C2 C3 1.399(4)
C3 C4 1.369(5)
C3 H3A 0.9500
C4 C5 1.488(5)
C5 H5A 0.9800
C5 H5B 0.9800
C5 H5C 0.9800
C6 H6A 0.9900
C6 H6B 0.9900
C7 C8 1.401(4)
C7 C13 1.407(5)
C8 C10 1.399(5)
C8 C9 1.504(5)
C9 H9A 0.9800
C9 H9B 0.9800
C9 H9C 0.9800
C10 C11 1.384(6)
C10 H10A 0.9500
C11 C12 1.392(6)
C11 H11A 0.9500
C12 C13 1.386(5)
C12 H12A 0.9500
C13 C14 1.500(5)
C14 H14A 0.9800
C14 H14B 0.9800
C14 H14C 0.9800
C15 H15A 0.9900
C15 H15B 0.9900
C16 C17 1.498(5)
C16 H16A 0.9800
C16 H16B 0.9800
C16 H16C 0.9800
C17 C18 1.370(5)
C18 C19 1.396(5)
C18 H18A 0.9500
C19 C20 1.497(5)
C20 H20A 0.9800
C20 H20B 0.9800
C20 H20C 0.9800

loop_
_geom_torsion_atom_site_label_1
_geom_torsion_atom_site_label_2
_geom_torsion_atom_site_label_3
_geom_torsion_atom_site_label_4
_geom_torsion
N5 Pd1 N1 C2 102.9(3)
Cl1 Pd1 N1 C2 -75.3(3)
Cl2 Pd1 N1 C2 74(8)
H6B Pd1 N1 C2 -164.6
H15A Pd1 N1 C2 164.0
N5 Pd1 N1 N2 -84.8(2)
Cl1 Pd1 N1 N2 97.0(2)
Cl2 Pd1 N1 N2 -114(8)
H6B Pd1 N1 N2 7.7
H15A Pd1 N1 N2 -23.7
C2 N1 N2 C4 -2.8(3)
Pd1 N1 N2 C4 -176.5(2)
C2 N1 N2 C6 -175.2(3)
Pd1 N1 N2 C6 11.0(4)
C17 N4 N5 C19 0.0(4)
C15 N4 N5 C19 174.7(3)
C17 N4 N5 Pd1 174.5(2)
C15 N4 N5 Pd1 -10.8(4)
N1 Pd1 N5 C19 -101.4(3)
Cl1 Pd1 N5 C19 -30(3)
Cl2 Pd1 N5 C19 78.3(3)
H6B Pd1 N5 C19 -163.7
H15A Pd1 N5 C19 165.2
N1 Pd1 N5 N4 85.4(2)
Cl1 Pd1 N5 N4 156(2)
Cl2 Pd1 N5 N4 -94.9(2)
H6B Pd1 N5 N4 23.1
H15A Pd1 N5 N4 -8.0
N2 N1 C2 C3 2.5(3)
Pd1 N1 C2 C3 175.7(2)
N2 N1 C2 C1 -177.7(3)
Pd1 N1 C2 C1 -4.4(4)
N1 C2 C3 C4 -1.3(4)
C1 C2 C3 C4 178.9(3)
N1 N2 C4 C3 2.0(4)
C6 N2 C4 C3 173.6(3)
N1 N2 C4 C5 -177.3(3)
C6 N2 C4 C5 -5.6(5)
C2 C3 C4 N2 -0.4(4)
C2 C3 C4 C5 178.7(4)
C15 N3 C6 N2 -104.5(3)
C7 N3 C6 N2 82.0(4)
N1 N2 C6 N3 72.7(4)
C4 N2 C6 N3 -98.2(4)
C15 N3 C7 C8 94.1(4)
C6 N3 C7 C8 -92.3(4)
C15 N3 C7 C13 -87.9(4)
C6 N3 C7 C13 85.7(4)
C13 C7 C8 C10 -0.5(5)
N3 C7 C8 C10 177.5(3)
C13 C7 C8 C9 178.6(3)
N3 C7 C8 C9 -3.4(5)
C7 C8 C10 C11 0.8(5)
C9 C8 C10 C11 -178.4(3)
C8 C10 C11 C12 -1.3(6)
C10 C11 C12 C13 1.5(6)
C11 C12 C13 C7 -1.1(5)
C11 C12 C13 C14 180.0(4)
C8 C7 C13 C12 0.6(5)
N3 C7 C13 C12 -177.4(3)
C8 C7 C13 C14 179.5(3)
N3 C7 C13 C14 1.5(5)
C6 N3 C15 N4 103.4(3)
C7 N3 C15 N4 -83.2(4)
N5 N4 C15 N3 -71.7(4)
C17 N4 C15 N3 101.9(4)
N5 N4 C17 C18 0.0(4)
C15 N4 C17 C18 -174.1(3)
N5 N4 C17 C16 -179.0(3)
C15 N4 C17 C16 6.9(5)
N4 C17 C18 C19 -0.1(4)
C16 C17 C18 C19 178.9(4)
N4 N5 C19 C18 -0.1(4)
Pd1 N5 C19 C18 -174.3(2)
N4 N5 C19 C20 178.6(3)
Pd1 N5 C19 C20 4.4(5)
C17 C18 C19 N5 0.1(4)
C17 C18 C19 C20 -178.5(4)

loop_
_platon_squeeze_void_nr
_platon_squeeze_void_average_x
_platon_squeeze_void_average_y
_platon_squeeze_void_average_z
_platon_squeeze_void_volume
_platon_squeeze_void_count_electrons
_platon_squeeze_void_content
1 0.046 0.250 0.000 171 43 ' '
2 -0.091 0.750 0.500 171 43 ' '
